data_4086279
loop_
_publ_author_name
'Horak, Kyle T.'
'Lin, Sibo'
'Rittle, Jonathan'
'Agapie, Theodor'

_publ_section_title
;
 Heterometallic Effects in Trinuclear Complexes Supported byp-Terphenyl
 Diphosphine Ligands
;
_journal_issue 18
_journal_name_full Organometallics
_journal_page_first 4429
_journal_paper_doi 10.1021/acs.organomet.5b00579
_journal_volume 34
_journal_year 2015
_chemical_formula_moiety 'C34 H40 Co O4 P2 Pd2'
_chemical_formula_sum 'C34 H40 Co O4 P2 Pd2'
_chemical_formula_weight 846.33
_chemical_name_systematic
; 
 ? 
;
_space_group_crystal_system monoclinic
_space_group_IT_number 14
_space_group_name_Hall '-P 2yn'
_space_group_name_H-M_alt 'P 1 21/n 1'
_symmetry_space_group_name_Hall '-P 2yn'
_symmetry_space_group_name_H-M 'P 1 21/n 1'
_atom_sites_solution_hydrogens geom
_atom_sites_solution_primary direct
_audit_creation_date 2015-03-18
_audit_creation_method
; 
Olex2 1.2 
(compiled 2015.01.26 svn.r3150 for OlexSys, GUI svn.r4998) 
;
_cell_angle_alpha 90
_cell_angle_beta 90.1244(15)
_cell_angle_gamma 90
_cell_formula_units_Z 4
_cell_length_a 15.7355(5)
_cell_length_b 13.6086(4)
_cell_length_c 15.8392(5)
_cell_measurement_reflns_used 9402
_cell_measurement_temperature 100
_cell_measurement_theta_max 36.11
_cell_measurement_theta_min 2.36
_cell_volume 3391.77(18)
_computing_cell_refinement 'SAINT v6.45A (Bruker, 2003)'
_computing_data_collection 'Bruker APEX2'
_computing_data_reduction 'SAINT v6.45A (Bruker, 2003)'
_computing_molecular_graphics 'Olex2 (Dolomanov et al., 2009)'
_computing_publication_material 'Olex2 (Dolomanov et al., 2009)'
_computing_structure_refinement 'XL (Sheldrick, 2008)'
_computing_structure_solution 'XS (Sheldrick, 2008)'
_diffrn_ambient_temperature 100.0
_diffrn_measured_fraction_theta_full 1.000
_diffrn_measured_fraction_theta_max 0.993
_diffrn_measurement_device_type 'Bruker APEX-II CCD'
_diffrn_measurement_method '\f and \w scans'
_diffrn_radiation_type MoK\a
_diffrn_radiation_wavelength 0.71073
_diffrn_reflns_av_R_equivalents 0.0412
_diffrn_reflns_av_unetI/netI 0.0252
_diffrn_reflns_laue_measured_fraction_full 1.000
_diffrn_reflns_laue_measured_fraction_max 0.993
_diffrn_reflns_limit_h_max 26
_diffrn_reflns_limit_h_min -26
_diffrn_reflns_limit_k_max 22
_diffrn_reflns_limit_k_min -22
_diffrn_reflns_limit_l_max 26
_diffrn_reflns_limit_l_min -26
_diffrn_reflns_number 148070
_diffrn_reflns_point_group_measured_fraction_full 1.000
_diffrn_reflns_point_group_measured_fraction_max 0.993
_diffrn_reflns_theta_full 25.242
_diffrn_reflns_theta_max 36.252
_diffrn_reflns_theta_min 1.822
_diffrn_standards_number 0
_exptl_absorpt_coefficient_mu 1.662
_exptl_absorpt_correction_T_max 0.7471
_exptl_absorpt_correction_T_min 0.6799
_exptl_absorpt_correction_type multi-scan
_exptl_absorpt_process_details
; 
SADABS-2012/1 (Bruker,2012) was used for absorption correction. 
wR2(int) was 0.0663 before and 0.0510 after correction. 
The Ratio of minimum to maximum transmission is 0.9101. 
The \l/2 correction factor is 0.0015. 
;
_exptl_crystal_colour green
_exptl_crystal_colour_primary green
_exptl_crystal_density_diffrn 1.657
_exptl_crystal_description block
_exptl_crystal_F_000 1700
_exptl_crystal_size_max 0.78
_exptl_crystal_size_mid 0.7
_exptl_crystal_size_min 0.4
_refine_diff_density_max 2.510
_refine_diff_density_min -1.367
_refine_diff_density_rms 0.154
_refine_ls_extinction_method none
_refine_ls_goodness_of_fit_ref 1.175
_refine_ls_hydrogen_treatment constr
_refine_ls_matrix_type full
_refine_ls_number_parameters 396
_refine_ls_number_reflns 16250
_refine_ls_number_restraints 0
_refine_ls_restrained_S_all 1.175
_refine_ls_R_factor_all 0.0537
_refine_ls_R_factor_gt 0.0378
_refine_ls_shift/su_max 0.003
_refine_ls_shift/su_mean 0.000
_refine_ls_structure_factor_coef Fsqd
_refine_ls_weighting_details 'w=1/[\s^2^(Fo^2^)+(0.0240P)^2^+7.1600P] where P=(Fo^2^+2Fc^2^)/3'
_refine_ls_weighting_scheme calc
_refine_ls_wR_factor_gt 0.0791
_refine_ls_wR_factor_ref 0.0879
_reflns_Friedel_coverage 0.000
_reflns_number_gt 12956
_reflns_number_total 16250
_reflns_threshold_expression 'I > 2\s(I)'
_cod_data_source_file om5b00579_si_002.cif
_cod_data_source_block kth19
_cod_database_code 4086279
_shelxl_version_number 2013-3
_shelx_space_group_comment
; 
The symmetry employed for this shelxl refinement is uniquely defined 
by the following loop, which should always be used as a source of 
symmetry information in preference to the above space-group names. 
They are only intended as comments. 
;
_olex2_refinement_description
; 
1. Fixed Uiso 
 At 1.2 times of: 
  All C(H) groups 
 At 1.5 times of: 
  All C(H,H,H) groups 
2.a Ternary CH refined with riding coordinates: 
 C22(H22), C19(H19), C25(H25), C28(H28) 
2.b Aromatic/amide H refined with riding coordinates: 
 C6(H6), C1(H1), C12(H12), C11(H11), C10(H10), C9(H9), C3(H3), C4(H4), 
 C15(H15), C16(H16), C17(H17), C18(H18) 
2.c Idealised Me refined as rotating group: 
 C24(H24A,H24B,H24C), C23(H23A,H23B,H23C), C21(H21A,H21B,H21C), C20(H20A,H20B, 
 H20C), C27(H27A,H27B,H27C), C26(H26A,H26B,H26C), C29(H29A,H29B,H29C), C30(H30A, 
 H30B,H30C) 
;
_olex2_submission_special_instructions 'No special instructions were received'

loop_
_space_group_symop_operation_xyz
'x, y, z'
'-x+1/2, y+1/2, -z+1/2'
'-x, -y, -z'
'x-1/2, -y-1/2, z-1/2'

loop_
_atom_site_label
_atom_site_type_symbol
_atom_site_fract_x
_atom_site_fract_y
_atom_site_fract_z
_atom_site_U_iso_or_equiv
_atom_site_adp_type
_atom_site_occupancy
_atom_site_site_symmetry_order
_atom_site_calc_flag
_atom_site_refinement_flags_posn
Pd1 Pd -0.01782(2) 0.82384(2) 0.25708(2) 0.01287(3) Uani 1 1 d .
Pd2 Pd -0.02712(2) 1.01219(2) 0.23127(2) 0.01280(3) Uani 1 1 d .
Co1 Co -0.09733(2) 0.93607(2) 0.36446(2) 0.01387(5) Uani 1 1 d .
P1 P 0.01394(3) 0.66276(4) 0.28727(3) 0.01323(8) Uani 1 1 d .
P2 P -0.03674(3) 1.17668(4) 0.20148(3) 0.01337(8) Uani 1 1 d .
C6 C 0.02569(12) 0.94326(14) 0.10706(11) 0.0113(3) Uani 1 1 d .
H6 H -0.0232 0.9635 0.0764 0.014 Uiso 1 1 calc R
C1 C 0.03765(11) 0.84185(14) 0.12491(12) 0.0123(3) Uani 1 1 d .
H1 H -0.0032 0.7952 0.1064 0.015 Uiso 1 1 calc R
O1 O -0.19551(11) 0.88713(15) 0.21024(11) 0.0255(3) Uani 1 1 d .
C5 C 0.08533(12) 1.01488(14) 0.13411(12) 0.0120(3) Uani 1 1 d .
C2 C 0.11056(12) 0.81012(14) 0.17030(12) 0.0135(3) Uani 1 1 d .
C7 C 0.13702(12) 0.70440(15) 0.16720(12) 0.0140(3) Uani 1 1 d .
C12 C 0.20514(14) 0.68131(16) 0.11318(13) 0.0178(3) Uani 1 1 d .
H12 H 0.2340 0.7326 0.0843 0.021 Uiso 1 1 calc R
C11 C 0.23079(14) 0.58447(17) 0.10152(14) 0.0201(4) Uani 1 1 d .
H11 H 0.2765 0.5699 0.0645 0.024 Uiso 1 1 calc R
C10 C 0.18951(14) 0.50890(16) 0.14396(14) 0.0186(4) Uani 1 1 d .
H10 H 0.2062 0.4426 0.1351 0.022 Uiso 1 1 calc R
C9 C 0.12367(14) 0.53059(15) 0.19940(14) 0.0178(4) Uani 1 1 d .
H9 H 0.0960 0.4789 0.2288 0.021 Uiso 1 1 calc R
C8 C 0.09756(13) 0.62859(14) 0.21244(12) 0.0142(3) Uani 1 1 d .
C22 C 0.06147(14) 0.64226(18) 0.39316(14) 0.0208(4) Uani 1 1 d .
H22 H 0.0163 0.6581 0.4353 0.025 Uiso 1 1 calc R
C24 C 0.09136(18) 0.5375(2) 0.41240(17) 0.0301(5) Uani 1 1 d .
H24A H 0.1371 0.5195 0.3735 0.045 Uiso 1 1 calc GR
H24B H 0.0437 0.4918 0.4054 0.045 Uiso 1 1 calc GR
H24C H 0.1124 0.5342 0.4706 0.045 Uiso 1 1 calc GR
C23 C 0.13290(17) 0.7170(2) 0.40678(18) 0.0308(5) Uani 1 1 d .
H23A H 0.1540 0.7120 0.4649 0.046 Uiso 1 1 calc GR
H23B H 0.1111 0.7834 0.3968 0.046 Uiso 1 1 calc GR
H23C H 0.1794 0.7034 0.3674 0.046 Uiso 1 1 calc GR
C19 C -0.06821(14) 0.56710(15) 0.27325(15) 0.0186(4) Uani 1 1 d .
H19 H -0.0415 0.5008 0.2789 0.022 Uiso 1 1 calc R
C21 C -0.13730(16) 0.57856(19) 0.33984(18) 0.0274(5) Uani 1 1 d .
H21A H -0.1635 0.6436 0.3345 0.041 Uiso 1 1 calc GR
H21B H -0.1122 0.5717 0.3962 0.041 Uiso 1 1 calc GR
H21C H -0.1807 0.5277 0.3316 0.041 Uiso 1 1 calc GR
C20 C -0.10562(18) 0.5780(2) 0.18417(18) 0.0292(5) Uani 1 1 d .
H20A H -0.1506 0.5292 0.1759 0.044 Uiso 1 1 calc GR
H20B H -0.0608 0.5677 0.1423 0.044 Uiso 1 1 calc GR
H20C H -0.1293 0.6442 0.1775 0.044 Uiso 1 1 calc GR
C3 C 0.16795(13) 0.88231(15) 0.19972(13) 0.0159(3) Uani 1 1 d .
H3 H 0.2159 0.8626 0.2320 0.019 Uiso 1 1 calc R
C4 C 0.15585(12) 0.98165(15) 0.18249(13) 0.0153(3) Uani 1 1 d .
H4 H 0.1956 1.0282 0.2035 0.018 Uiso 1 1 calc R
C13 C 0.09090(12) 1.11456(14) 0.09352(12) 0.0126(3) Uani 1 1 d .
C14 C 0.04160(12) 1.19613(14) 0.11795(12) 0.0132(3) Uani 1 1 d .
C25 C -0.14142(13) 1.21087(16) 0.15529(14) 0.0187(4) Uani 1 1 d .
H25 H -0.1848 1.1985 0.2001 0.022 Uiso 1 1 calc R
C27 C -0.15261(17) 1.3176(2) 0.1279(2) 0.0315(6) Uani 1 1 d .
H27A H -0.1162 1.3309 0.0791 0.047 Uiso 1 1 calc GR
H27B H -0.1367 1.3612 0.1746 0.047 Uiso 1 1 calc GR
H27C H -0.2121 1.3292 0.1125 0.047 Uiso 1 1 calc GR
C26 C -0.16177(15) 1.13988(19) 0.08280(15) 0.0227(4) Uani 1 1 d .
H26A H -0.2183 1.1548 0.0600 0.034 Uiso 1 1 calc GR
H26B H -0.1609 1.0722 0.1039 0.034 Uiso 1 1 calc GR
H26C H -0.1192 1.1473 0.0382 0.034 Uiso 1 1 calc GR
C28 C -0.00912(15) 1.27461(16) 0.27716(14) 0.0197(4) Uani 1 1 d .
H28 H -0.0116 1.3391 0.2471 0.024 Uiso 1 1 calc R
C29 C 0.08170(18) 1.2587(2) 0.30890(17) 0.0278(5) Uani 1 1 d .
H29A H 0.0858 1.1944 0.3364 0.042 Uiso 1 1 calc GR
H29B H 0.0964 1.3103 0.3496 0.042 Uiso 1 1 calc GR
H29C H 0.1211 1.2613 0.2611 0.042 Uiso 1 1 calc GR
C30 C -0.0724(2) 1.2772(2) 0.35015(17) 0.0326(6) Uani 1 1 d .
H30A H -0.0572 1.3304 0.3890 0.049 Uiso 1 1 calc GR
H30B H -0.0708 1.2143 0.3803 0.049 Uiso 1 1 calc GR
H30C H -0.1298 1.2884 0.3280 0.049 Uiso 1 1 calc GR
C15 C 0.05732(13) 1.28766(15) 0.08025(13) 0.0163(3) Uani 1 1 d .
H15 H 0.0257 1.3435 0.0979 0.020 Uiso 1 1 calc R
C16 C 0.11847(14) 1.29798(16) 0.01739(13) 0.0178(4) Uani 1 1 d .
H16 H 0.1286 1.3606 -0.0072 0.021 Uiso 1 1 calc R
C17 C 0.16459(13) 1.21697(17) -0.00934(13) 0.0177(3) Uani 1 1 d .
H17 H 0.2048 1.2233 -0.0537 0.021 Uiso 1 1 calc R
C18 C 0.15154(13) 1.12623(16) 0.02928(13) 0.0158(3) Uani 1 1 d .
H18 H 0.1843 1.0712 0.0118 0.019 Uiso 1 1 calc R
C31 C -0.14368(14) 0.90336(17) 0.26125(14) 0.0194(4) Uani 1 1 d .
C32 C 0.00968(15) 0.97868(19) 0.38274(15) 0.0236(4) Uani 1 1 d .
O2 O 0.07588(13) 1.00301(18) 0.40530(13) 0.0353(5) Uani 1 1 d .
C34 C -0.16602(14) 1.02896(17) 0.40618(14) 0.0194(4) Uani 1 1 d .
O4 O -0.20935(13) 1.08765(15) 0.43462(13) 0.0307(4) Uani 1 1 d .
C33 C -0.11143(14) 0.83508(17) 0.43530(14) 0.0193(4) Uani 1 1 d .
O3 O -0.12076(13) 0.77118(14) 0.48151(12) 0.0285(4) Uani 1 1 d .

loop_
_atom_site_aniso_label
_atom_site_aniso_U_11
_atom_site_aniso_U_22
_atom_site_aniso_U_33
_atom_site_aniso_U_23
_atom_site_aniso_U_13
_atom_site_aniso_U_12
Pd1 0.01501(6) 0.01113(6) 0.01249(6) 0.00032(4) 0.00369(4) 0.00032(4)
Pd2 0.01499(6) 0.01150(6) 0.01193(6) 0.00090(4) 0.00362(4) 0.00066(4)
Co1 0.01362(11) 0.01536(11) 0.01265(11) -0.00081(9) 0.00400(9) -0.00076(9)
P1 0.0131(2) 0.0129(2) 0.0137(2) 0.00180(15) 0.00147(16) 0.00139(16)
P2 0.0147(2) 0.0123(2) 0.0131(2) 0.00052(15) 0.00327(16) 0.00023(16)
C6 0.0110(7) 0.0130(7) 0.0101(7) 0.0003(5) 0.0000(5) -0.0013(5)
C1 0.0092(7) 0.0140(7) 0.0137(7) -0.0007(6) 0.0019(5) -0.0008(5)
O1 0.0169(7) 0.0371(10) 0.0224(8) -0.0041(7) -0.0013(6) 0.0004(7)
C5 0.0109(7) 0.0131(7) 0.0121(7) -0.0012(6) 0.0019(5) -0.0007(6)
C2 0.0128(7) 0.0141(8) 0.0135(7) -0.0005(6) 0.0016(6) 0.0004(6)
C7 0.0122(7) 0.0147(8) 0.0152(8) -0.0017(6) 0.0003(6) 0.0011(6)
C12 0.0169(8) 0.0191(9) 0.0176(8) 0.0004(7) 0.0043(7) 0.0035(7)
C11 0.0188(9) 0.0215(9) 0.0201(9) -0.0010(7) 0.0041(7) 0.0062(7)
C10 0.0196(9) 0.0169(8) 0.0193(9) -0.0023(7) -0.0011(7) 0.0063(7)
C9 0.0201(9) 0.0141(8) 0.0194(9) 0.0014(6) 0.0012(7) 0.0020(7)
C8 0.0148(8) 0.0128(7) 0.0151(8) 0.0005(6) 0.0015(6) 0.0025(6)
C22 0.0190(9) 0.0279(11) 0.0154(8) 0.0018(7) 0.0002(7) 0.0069(8)
C24 0.0316(13) 0.0346(13) 0.0241(11) 0.0089(10) 0.0003(9) 0.0124(10)
C23 0.0243(11) 0.0403(15) 0.0277(12) -0.0065(10) -0.0078(9) 0.0022(10)
C19 0.0170(8) 0.0133(8) 0.0254(10) 0.0019(7) 0.0010(7) 0.0003(6)
C21 0.0181(10) 0.0248(11) 0.0393(14) 0.0024(9) 0.0084(9) -0.0048(8)
C20 0.0284(12) 0.0244(11) 0.0348(13) -0.0021(9) -0.0112(10) -0.0015(9)
C3 0.0141(8) 0.0151(8) 0.0184(8) 0.0005(6) -0.0035(6) 0.0008(6)
C4 0.0124(7) 0.0148(8) 0.0188(8) 0.0009(6) -0.0025(6) -0.0003(6)
C13 0.0107(7) 0.0143(7) 0.0127(7) 0.0010(6) 0.0004(6) -0.0015(6)
C14 0.0135(7) 0.0139(7) 0.0123(7) 0.0014(6) 0.0016(6) -0.0001(6)
C25 0.0150(8) 0.0193(9) 0.0219(9) 0.0020(7) 0.0028(7) 0.0035(7)
C27 0.0239(11) 0.0229(11) 0.0478(16) 0.0058(11) -0.0047(11) 0.0049(9)
C26 0.0168(9) 0.0309(11) 0.0204(9) -0.0009(8) 0.0011(7) 0.0008(8)
C28 0.0254(10) 0.0147(8) 0.0190(9) -0.0022(7) 0.0037(7) -0.0028(7)
C29 0.0323(12) 0.0272(12) 0.0237(11) -0.0038(9) -0.0063(9) -0.0039(10)
C30 0.0434(15) 0.0300(12) 0.0245(11) -0.0097(9) 0.0170(11) -0.0094(11)
C15 0.0173(8) 0.0137(8) 0.0177(8) 0.0028(6) 0.0016(6) -0.0011(6)
C16 0.0196(9) 0.0176(8) 0.0163(8) 0.0048(7) -0.0010(7) -0.0047(7)
C17 0.0146(8) 0.0226(9) 0.0159(8) 0.0035(7) 0.0015(6) -0.0039(7)
C18 0.0138(8) 0.0184(8) 0.0152(8) 0.0006(6) 0.0023(6) -0.0023(6)
C31 0.0148(8) 0.0232(10) 0.0201(9) -0.0035(7) 0.0039(7) 0.0025(7)
C32 0.0214(10) 0.0293(11) 0.0202(10) -0.0029(8) 0.0032(8) -0.0052(8)
O2 0.0249(9) 0.0576(14) 0.0235(9) -0.0010(9) -0.0023(7) -0.0155(9)
C34 0.0193(9) 0.0202(9) 0.0185(9) -0.0009(7) 0.0036(7) 0.0005(7)
O4 0.0281(9) 0.0279(9) 0.0361(10) -0.0063(8) 0.0074(8) 0.0075(7)
C33 0.0186(9) 0.0217(9) 0.0175(9) -0.0018(7) 0.0035(7) 0.0012(7)
O3 0.0362(10) 0.0265(9) 0.0228(8) 0.0072(7) 0.0067(7) 0.0023(7)

loop_
_atom_type_symbol
_atom_type_description
_atom_type_scat_dispersion_real
_atom_type_scat_dispersion_imag
_atom_type_scat_source
C C 0.0033 0.0016 'International Tables Vol C Tables 4.2.6.8 and 6.1.1.4'
H H 0.0000 0.0000 'International Tables Vol C Tables 4.2.6.8 and 6.1.1.4'
Co Co 0.3494 0.9721 'International Tables Vol C Tables 4.2.6.8 and 6.1.1.4'
O O 0.0106 0.0060 'International Tables Vol C Tables 4.2.6.8 and 6.1.1.4'
P P 0.1023 0.0942 'International Tables Vol C Tables 4.2.6.8 and 6.1.1.4'
Pd Pd -0.9988 1.0072 'International Tables Vol C Tables 4.2.6.8 and 6.1.1.4'

loop_
_geom_angle_atom_site_label_1
_geom_angle_atom_site_label_2
_geom_angle_atom_site_label_3
_geom_angle
Pd2 Pd1 Co1 59.880(8)
P1 Pd1 Pd2 170.136(15)
P1 Pd1 Co1 121.824(15)
P1 Pd1 C2 82.24(5)
C1 Pd1 Pd2 76.79(5)
C1 Pd1 Co1 136.07(5)
C1 Pd1 P1 102.11(5)
C1 Pd1 C2 34.66(6)
C2 Pd1 Pd2 91.89(5)
C2 Pd1 Co1 143.79(5)
C31 Pd1 Pd2 58.87(6)
C31 Pd1 Co1 43.79(6)
C31 Pd1 P1 129.89(6)
C31 Pd1 C1 108.21(7)
C31 Pd1 C2 140.92(7)
Co1 Pd2 Pd1 60.215(8)
P2 Pd2 Pd1 177.108(15)
P2 Pd2 Co1 121.886(15)
P2 Pd2 C6 104.03(5)
P2 Pd2 C5 84.22(5)
P2 Pd2 C31 126.28(6)
P2 Pd2 C32 112.91(6)
C6 Pd2 Pd1 73.52(5)
C6 Pd2 Co1 132.59(5)
C6 Pd2 C5 35.27(6)
C6 Pd2 C31 101.07(7)
C6 Pd2 C32 130.63(8)
C5 Pd2 Pd1 94.37(5)
C5 Pd2 Co1 149.39(5)
C5 Pd2 C31 135.65(7)
C5 Pd2 C32 117.20(7)
C31 Pd2 Pd1 53.46(5)
C31 Pd2 Co1 43.01(5)
C31 Pd2 C32 82.75(8)
C32 Pd2 Pd1 69.98(6)
C32 Pd2 Co1 41.31(5)
Pd2 Co1 Pd1 59.906(8)
C31 Co1 Pd1 57.96(7)
C31 Co1 Pd2 62.90(7)
C32 Co1 Pd1 81.02(8)
C32 Co1 Pd2 66.66(8)
C32 Co1 C31 125.98(10)
C34 Co1 Pd1 160.92(7)
C34 Co1 Pd2 106.03(7)
C34 Co1 C31 105.06(10)
C34 Co1 C32 106.13(11)
C33 Co1 Pd1 91.12(7)
C33 Co1 Pd2 150.36(7)
C33 Co1 C31 108.76(11)
C33 Co1 C32 105.27(11)
C33 Co1 C34 103.61(10)
C8 P1 Pd1 105.28(6)
C8 P1 C22 104.94(10)
C8 P1 C19 104.28(10)
C22 P1 Pd1 114.73(8)
C19 P1 Pd1 119.69(7)
C19 P1 C22 106.45(11)
C14 P2 Pd2 104.23(7)
C14 P2 C25 106.07(9)
C14 P2 C28 101.97(10)
C25 P2 Pd2 112.54(7)
C28 P2 Pd2 123.82(8)
C28 P2 C25 106.39(11)
Pd2 C6 H6 91.4
C1 C6 Pd2 105.66(12)
C1 C6 H6 119.3
C5 C6 Pd2 72.89(10)
C5 C6 H6 119.3
C5 C6 C1 121.33(17)
Pd1 C1 H1 87.2
C6 C1 Pd1 103.64(12)
C6 C1 H1 119.9
C2 C1 Pd1 79.24(11)
C2 C1 C6 120.16(17)
C2 C1 H1 119.9
C6 C5 Pd2 71.83(10)
C6 C5 C4 117.35(17)
C6 C5 C13 122.00(17)
C4 C5 Pd2 103.31(13)
C4 C5 C13 118.12(16)
C13 C5 Pd2 109.82(12)
C1 C2 Pd1 66.11(10)
C1 C2 C7 119.97(17)
C7 C2 Pd1 108.69(12)
C3 C2 Pd1 106.79(13)
C3 C2 C1 118.09(17)
C3 C2 C7 120.07(17)
C12 C7 C2 116.48(18)
C8 C7 C2 124.50(17)
C8 C7 C12 119.00(18)
C7 C12 H12 119.6
C11 C12 C7 120.9(2)
C11 C12 H12 119.6
C12 C11 H11 120.0
C10 C11 C12 120.0(2)
C10 C11 H11 120.0
C11 C10 H10 120.1
C11 C10 C9 119.84(19)
C9 C10 H10 120.1
C10 C9 H9 119.7
C10 C9 C8 120.7(2)
C8 C9 H9 119.7
C7 C8 P1 117.59(14)
C7 C8 C9 119.43(18)
C9 C8 P1 122.97(15)
P1 C22 H22 106.6
C24 C22 P1 116.28(18)
C24 C22 H22 106.6
C23 C22 P1 108.78(17)
C23 C22 H22 106.6
C23 C22 C24 111.4(2)
C22 C24 H24A 109.5
C22 C24 H24B 109.5
C22 C24 H24C 109.5
H24A C24 H24B 109.5
H24A C24 H24C 109.5
H24B C24 H24C 109.5
C22 C23 H23A 109.5
C22 C23 H23B 109.5
C22 C23 H23C 109.5
H23A C23 H23B 109.5
H23A C23 H23C 109.5
H23B C23 H23C 109.5
P1 C19 H19 109.3
C21 C19 P1 110.15(16)
C21 C19 H19 109.3
C21 C19 C20 110.7(2)
C20 C19 P1 108.00(16)
C20 C19 H19 109.3
C19 C21 H21A 109.5
C19 C21 H21B 109.5
C19 C21 H21C 109.5
H21A C21 H21B 109.5
H21A C21 H21C 109.5
H21B C21 H21C 109.5
C19 C20 H20A 109.5
C19 C20 H20B 109.5
C19 C20 H20C 109.5
H20A C20 H20B 109.5
H20A C20 H20C 109.5
H20B C20 H20C 109.5
C2 C3 H3 119.2
C4 C3 C2 121.57(18)
C4 C3 H3 119.2
C5 C4 H4 119.3
C3 C4 C5 121.40(18)
C3 C4 H4 119.3
C14 C13 C5 124.10(16)
C18 C13 C5 116.86(17)
C18 C13 C14 119.01(18)
C13 C14 P2 117.19(14)
C15 C14 P2 123.76(15)
C15 C14 C13 118.99(17)
P2 C25 H25 106.5
C27 C25 P2 116.84(17)
C27 C25 H25 106.5
C27 C25 C26 111.3(2)
C26 C25 P2 108.67(15)
C26 C25 H25 106.5
C25 C27 H27A 109.5
C25 C27 H27B 109.5
C25 C27 H27C 109.5
H27A C27 H27B 109.5
H27A C27 H27C 109.5
H27B C27 H27C 109.5
C25 C26 H26A 109.5
C25 C26 H26B 109.5
C25 C26 H26C 109.5
H26A C26 H26B 109.5
H26A C26 H26C 109.5
H26B C26 H26C 109.5
P2 C28 H28 108.4
C29 C28 P2 109.29(16)
C29 C28 H28 108.4
C30 C28 P2 110.82(16)
C30 C28 H28 108.4
C30 C28 C29 111.4(2)
C28 C29 H29A 109.5
C28 C29 H29B 109.5
C28 C29 H29C 109.5
H29A C29 H29B 109.5
H29A C29 H29C 109.5
H29B C29 H29C 109.5
C28 C30 H30A 109.5
C28 C30 H30B 109.5
C28 C30 H30C 109.5
H30A C30 H30B 109.5
H30A C30 H30C 109.5
H30B C30 H30C 109.5
C14 C15 H15 119.5
C16 C15 C14 121.07(19)
C16 C15 H15 119.5
C15 C16 H16 120.0
C17 C16 C15 120.06(19)
C17 C16 H16 120.0
C16 C17 H17 120.2
C16 C17 C18 119.53(19)
C18 C17 H17 120.2
C13 C18 H18 119.4
C17 C18 C13 121.25(19)
C17 C18 H18 119.4
Pd1 C31 Pd2 67.67(6)
Co1 C31 Pd1 78.25(8)
Co1 C31 Pd2 74.10(8)
O1 C31 Pd1 120.02(17)
O1 C31 Pd2 120.76(18)
O1 C31 Co1 159.01(19)
Co1 C32 Pd2 72.03(8)
O2 C32 Pd2 116.88(18)
O2 C32 Co1 171.0(2)
O4 C34 Co1 178.5(2)
O3 C33 Co1 179.1(2)

loop_
_geom_bond_atom_site_label_1
_geom_bond_atom_site_label_2
_geom_bond_distance
Pd1 Pd2 2.5996(2)
Pd1 Co1 2.6077(3)
Pd1 P1 2.2984(5)
Pd1 C1 2.2831(18)
Pd1 C2 2.4531(19)
Pd1 C31 2.258(2)
Pd2 Co1 2.5989(3)
Pd2 P2 2.2926(5)
Pd2 C6 2.3340(18)
Pd2 C5 2.3478(18)
Pd2 C31 2.406(2)
Pd2 C32 2.509(2)
Co1 C31 1.843(2)
Co1 C32 1.804(2)
Co1 C34 1.791(2)
Co1 C33 1.788(2)
P1 C8 1.833(2)
P1 C22 1.856(2)
P1 C19 1.848(2)
P2 C14 1.8295(19)
P2 C25 1.860(2)
P2 C28 1.844(2)
C6 H6 0.9500
C6 C1 1.421(3)
C6 C5 1.419(3)
C1 H1 0.9500
C1 C2 1.420(3)
O1 C31 1.168(3)
C5 C4 1.421(3)
C5 C13 1.504(3)
C2 C7 1.499(3)
C2 C3 1.413(3)
C7 C12 1.409(3)
C7 C8 1.402(3)
C12 H12 0.9500
C12 C11 1.391(3)
C11 H11 0.9500
C11 C10 1.391(3)
C10 H10 0.9500
C10 C9 1.391(3)
C9 H9 0.9500
C9 C8 1.411(3)
C22 H22 1.0000
C22 C24 1.531(4)
C22 C23 1.530(4)
C24 H24A 0.9800
C24 H24B 0.9800
C24 H24C 0.9800
C23 H23A 0.9800
C23 H23B 0.9800
C23 H23C 0.9800
C19 H19 1.0000
C19 C21 1.524(3)
C19 C20 1.535(4)
C21 H21A 0.9800
C21 H21B 0.9800
C21 H21C 0.9800
C20 H20A 0.9800
C20 H20B 0.9800
C20 H20C 0.9800
C3 H3 0.9500
C3 C4 1.392(3)
C4 H4 0.9500
C13 C14 1.409(3)
C13 C18 1.405(3)
C14 C15 1.404(3)
C25 H25 1.0000
C25 C27 1.526(3)
C25 C26 1.534(3)
C27 H27A 0.9800
C27 H27B 0.9800
C27 H27C 0.9800
C26 H26A 0.9800
C26 H26B 0.9800
C26 H26C 0.9800
C28 H28 1.0000
C28 C29 1.529(4)
C28 C30 1.528(3)
C29 H29A 0.9800
C29 H29B 0.9800
C29 H29C 0.9800
C30 H30A 0.9800
C30 H30B 0.9800
C30 H30C 0.9800
C15 H15 0.9500
C15 C16 1.393(3)
C16 H16 0.9500
C16 C17 1.386(3)
C17 H17 0.9500
C17 C18 1.393(3)
C18 H18 0.9500
C32 O2 1.149(3)
C34 O4 1.143(3)
C33 O3 1.146(3)

loop_
_geom_torsion_atom_site_label_1
_geom_torsion_atom_site_label_2
_geom_torsion_atom_site_label_3
_geom_torsion_atom_site_label_4
_geom_torsion
Pd1 Co1 C31 Pd2 -69.87(4)
Pd1 Co1 C31 O1 152.2(6)
Pd1 Co1 C32 Pd2 61.01(3)
Pd1 P1 C8 C7 12.71(17)
Pd1 P1 C8 C9 -167.78(16)
Pd1 P1 C22 C24 -174.35(16)
Pd1 P1 C22 C23 -47.62(18)
Pd1 P1 C19 C21 -69.97(18)
Pd1 P1 C19 C20 51.04(18)
Pd1 C1 C2 C7 98.58(16)
Pd1 C1 C2 C3 -96.99(17)
Pd1 C2 C7 C12 174.00(15)
Pd1 C2 C7 C8 -4.5(2)
Pd1 C2 C3 C4 -73.8(2)
Pd2 Co1 C31 Pd1 69.87(4)
Pd2 Co1 C31 O1 -137.9(6)
Pd2 P2 C14 C13 -2.80(16)
Pd2 P2 C14 C15 -179.95(16)
Pd2 P2 C25 C27 -176.26(17)
Pd2 P2 C25 C26 -49.35(16)
Pd2 P2 C28 C29 54.91(18)
Pd2 P2 C28 C30 -68.2(2)
Pd2 C6 C1 Pd1 5.82(12)
Pd2 C6 C1 C2 -79.52(18)
Pd2 C6 C5 C4 95.91(16)
Pd2 C6 C5 C13 -102.46(16)
Pd2 C5 C4 C3 78.8(2)
Pd2 C5 C13 C14 6.5(2)
Pd2 C5 C13 C18 -175.73(14)
P2 C14 C15 C16 179.38(16)
C6 C1 C2 Pd1 99.63(17)
C6 C1 C2 C7 -161.79(17)
C6 C1 C2 C3 2.6(3)
C6 C5 C4 C3 2.6(3)
C6 C5 C13 C14 87.0(2)
C6 C5 C13 C18 -95.3(2)
C1 C6 C5 Pd2 -98.23(17)
C1 C6 C5 C4 -2.3(3)
C1 C6 C5 C13 159.30(17)
C1 C2 C7 C12 101.4(2)
C1 C2 C7 C8 -77.2(3)
C1 C2 C3 C4 -2.4(3)
C5 C6 C1 Pd1 85.04(18)
C5 C6 C1 C2 -0.3(3)
C5 C13 C14 P2 -2.6(3)
C5 C13 C14 C15 174.70(18)
C5 C13 C18 C17 -176.77(18)
C2 C7 C12 C11 -175.7(2)
C2 C7 C8 P1 -5.5(3)
C2 C7 C8 C9 174.98(19)
C2 C3 C4 C5 -0.3(3)
C7 C2 C3 C4 162.05(19)
C7 C12 C11 C10 -0.5(3)
C12 C7 C8 P1 176.03(16)
C12 C7 C8 C9 -3.5(3)
C12 C11 C10 C9 -1.3(3)
C11 C10 C9 C8 0.7(3)
C10 C9 C8 P1 -177.76(17)
C10 C9 C8 C7 1.7(3)
C8 P1 C22 C24 -59.3(2)
C8 P1 C22 C23 67.41(18)
C8 P1 C19 C21 172.77(16)
C8 P1 C19 C20 -66.22(18)
C8 C7 C12 C11 2.9(3)
C22 P1 C8 C7 -108.74(17)
C22 P1 C8 C9 70.8(2)
C22 P1 C19 C21 62.13(18)
C22 P1 C19 C20 -176.86(16)
C19 P1 C8 C7 139.53(16)
C19 P1 C8 C9 -41.0(2)
C19 P1 C22 C24 50.9(2)
C19 P1 C22 C23 177.59(16)
C3 C2 C7 C12 -62.8(3)
C3 C2 C7 C8 118.7(2)
C4 C5 C13 C14 -111.5(2)
C4 C5 C13 C18 66.2(2)
C13 C5 C4 C3 -159.72(19)
C13 C14 C15 C16 2.3(3)
C14 P2 C25 C27 -62.9(2)
C14 P2 C25 C26 64.01(17)
C14 P2 C28 C29 -61.48(18)
C14 P2 C28 C30 175.41(19)
C14 C13 C18 C17 1.1(3)
C14 C15 C16 C17 0.4(3)
C25 P2 C14 C13 -121.79(16)
C25 P2 C14 C15 61.1(2)
C25 P2 C28 C29 -172.41(16)
C25 P2 C28 C30 64.5(2)
C28 P2 C14 C13 127.04(16)
C28 P2 C14 C15 -50.1(2)
C28 P2 C25 C27 45.1(2)
C28 P2 C25 C26 172.05(15)
C15 C16 C17 C18 -2.4(3)
C16 C17 C18 C13 1.6(3)
C18 C13 C14 P2 179.70(15)
C18 C13 C14 C15 -3.0(3)
C31 Co1 C32 Pd2 22.11(13)
C32 Co1 C31 Pd1 47.02(14)
C32 Co1 C31 Pd2 -22.85(14)
C32 Co1 C31 O1 -160.8(6)
C34 Co1 C31 Pd1 170.45(8)
C34 Co1 C31 Pd2 100.58(8)
C34 Co1 C31 O1 -37.3(6)
C34 Co1 C32 Pd2 -100.86(8)
C33 Co1 C31 Pd1 -79.15(9)
C33 Co1 C31 Pd2 -149.02(8)
C33 Co1 C31 O1 73.1(6)
C33 Co1 C32 Pd2 149.71(8)
